data_7709341
loop_
_publ_author_name
'Singh, Mahender'
'Pradeep, Chullikkattil P.'

_publ_section_title
;
 Modulation of photocatalytic properties through counter-ion substitution:
 tuning the bandgaps of aromatic sulfonium octamolybdates for efficient
 photo-degradation of rhodamine B.
;
_journal_issue 8
_journal_name_full 'Dalton transactions (Cambridge, England : 2003)'
_journal_page_first 3122
_journal_page_last 3136
_journal_paper_doi 10.1039/d1dt03609b
_journal_volume 51
_journal_year 2022
_chemical_formula_moiety 'Mo8 O26, 4(C8 H10 Cl S), 2(H2 O)'
_chemical_formula_sum 'C32 H44 Cl4 Mo8 O28 S4'
_chemical_formula_weight 1914.214
_space_group_crystal_system monoclinic
_space_group_IT_number 14
_space_group_name_Hall '-P 2ybc'
_space_group_name_H-M_alt 'P 1 21/c 1'
_symmetry_Int_Tables_number 14
_atom_sites_solution_primary iterative
_audit_creation_date 2021-09-14
_audit_creation_method
;
Olex2 1.3
(compiled 2020.07.31 svn.rc2a77460 for OlexSys, GUI svn.r6145)
;
_audit_update_record
;
2021-09-14 deposited with the CCDC.	2022-01-17 downloaded from the CCDC.
;
_cell_angle_alpha 90
_cell_angle_beta 108.704(3)
_cell_angle_gamma 90
_cell_formula_units_Z 2
_cell_length_a 13.7572(4)
_cell_length_b 19.9652(6)
_cell_length_c 10.5884(3)
_cell_measurement_reflns_used 3621
_cell_measurement_temperature 150.01(11)
_cell_measurement_theta_max 28.0980
_cell_measurement_theta_min 2.2610
_cell_volume 2754.67(15)
_computing_cell_refinement 'CrysAlisPro 1.171.39.46e (Rigaku OD, 2018)'
_computing_data_collection 'CrysAlisPro 1.171.39.46e (Rigaku OD, 2018)'
_computing_data_reduction 'CrysAlisPro 1.171.39.46e (Rigaku OD, 2018)'
_computing_molecular_graphics 'Olex2 1.3 (Dolomanov et al., 2009)'
_computing_publication_material 'Olex2 1.3 (Dolomanov et al., 2009)'
_computing_structure_refinement 'olex2.refine 1.3 (Bourhis et al., 2015)'
_computing_structure_solution 'olex2.solve 1.3 (Bourhis et al., 2015)'
_diffrn_ambient_environment N~2~
_diffrn_ambient_temperature 150.01(11)
_diffrn_detector 'CCD plate'
_diffrn_detector_area_resol_mean 15.9974
_diffrn_detector_type Eos
_diffrn_measured_fraction_theta_full 0.9897
_diffrn_measured_fraction_theta_max 0.8625
_diffrn_measurement_details
;
List of Runs (angles in degrees, time in seconds):

  # Type    Start    End  Width  t~exp~   \w     \q     \k     \f   Frames
#--------------------------------------------------------------------------
  1  \w     48.00 114.00   1.00    6.39    --   26.84 178.00 150.00   66
  2  \w    -13.00  94.00   1.00    6.39    --   26.84  37.00-150.00  107
  3  \w     58.00 109.00   1.00    6.39    --   26.84 178.00   0.00   51
;
_diffrn_measurement_device 'four-circle diffractometer'
_diffrn_measurement_device_type 'SuperNova, Dual, Cu at home/near, Eos'
_diffrn_measurement_method '\w scans'
_diffrn_orient_matrix_type 'CrysAlisPro convention (1999,Acta A55,543-557)'
_diffrn_orient_matrix_UB_11 -0.0446489000
_diffrn_orient_matrix_UB_12 0.0198649000
_diffrn_orient_matrix_UB_13 -0.0102757000
_diffrn_orient_matrix_UB_21 -0.0311921000
_diffrn_orient_matrix_UB_22 -0.0283614000
_diffrn_orient_matrix_UB_23 -0.0251671000
_diffrn_orient_matrix_UB_31 -0.0001474000
_diffrn_orient_matrix_UB_32 -0.0078249000
_diffrn_orient_matrix_UB_33 0.0652931000
_diffrn_radiation_monochromator mirror
_diffrn_radiation_probe x-ray
_diffrn_radiation_type 'Mo K\a'
_diffrn_radiation_wavelength 0.71073
_diffrn_reflns_av_R_equivalents 0.0370
_diffrn_reflns_av_unetI/netI 0.0691
_diffrn_reflns_Laue_measured_fraction_full 0.9897
_diffrn_reflns_Laue_measured_fraction_max 0.8625
_diffrn_reflns_limit_h_max 12
_diffrn_reflns_limit_h_min -18
_diffrn_reflns_limit_k_max 26
_diffrn_reflns_limit_k_min -20
_diffrn_reflns_limit_l_max 13
_diffrn_reflns_limit_l_min -9
_diffrn_reflns_number 9379
_diffrn_reflns_point_group_measured_fraction_full 0.9897
_diffrn_reflns_point_group_measured_fraction_max 0.8625
_diffrn_reflns_theta_full 25.2417
_diffrn_reflns_theta_max 28.37
_diffrn_reflns_theta_min 1.87
_diffrn_source 'micro-focus sealed X-ray tube'
_diffrn_source_type 'SuperNova (Mo) X-ray Source'
_exptl_absorpt_coefficient_mu 2.188
_exptl_absorpt_correction_T_max 1.000
_exptl_absorpt_correction_T_min 0.588
_exptl_absorpt_correction_type gaussian
_exptl_absorpt_process_details
;
CrysAlisPro 1.171.39.46e (Rigaku Oxford Diffraction, 2018)
Numerical absorption correction based on gaussian integration over
			a multifaceted crystal model
Empirical absorption correction using spherical harmonics,
 implemented in SCALE3 ABSPACK scaling algorithm.
;
_exptl_crystal_density_diffrn 2.308
_exptl_crystal_density_method 'not measured'
_exptl_crystal_description monoclinic
_exptl_crystal_F_000 1831.427
_exptl_crystal_size_max 0.248
_exptl_crystal_size_mid 0.179
_exptl_crystal_size_min 0.122
_refine_diff_density_max 0.9086
_refine_diff_density_min -1.0599
_refine_diff_density_rms 0.2398
_refine_ls_d_res_high 0.7478
_refine_ls_d_res_low 10.9122
_refine_ls_goodness_of_fit_ref 1.0409
_refine_ls_hydrogen_treatment constr
_refine_ls_matrix_type full
_refine_ls_number_constraints 35
_refine_ls_number_parameters 350
_refine_ls_number_reflns 5955
_refine_ls_number_restraints 0
_refine_ls_restrained_S_all 1.0409
_refine_ls_R_factor_all 0.0566
_refine_ls_R_factor_gt 0.0367
_refine_ls_shift/su_max 0.0001
_refine_ls_shift/su_mean 0.0000
_refine_ls_structure_factor_coef Fsqd
_refine_ls_weighting_details 'w=1/[\s^2^(Fo^2^)+(0.0241P)^2^] where P=(Fo^2^+2Fc^2^)/3'
_refine_ls_weighting_scheme calc
_refine_ls_wR_factor_gt 0.0705
_refine_ls_wR_factor_ref 0.0894
_reflns_Friedel_coverage 0.0
_reflns_limit_h_max 16
_reflns_limit_h_min -18
_reflns_limit_k_max 26
_reflns_limit_k_min 0
_reflns_limit_l_max 13
_reflns_limit_l_min 0
_reflns_number_gt 4434
_reflns_number_total 5955
_reflns_threshold_expression I>=2u(I)
_cod_data_source_file d1dt03609b2.cif
_cod_data_source_block Mo8_Cl_Lt_Mo
_cod_depositor_comments 'Adding full bibliography for 7709341.cif.'
_cod_original_cell_volume 2754.68(15)
_cod_database_code 7709341
_chemical_oxdiff_formula 'C64  H88  Cl8  Mo16  O56  S8  '
_reflns_odcompleteness_completeness 98.16
_reflns_odcompleteness_iscentric 1
_reflns_odcompleteness_theta 26.32
_olex2_refinement_description
;
1. Fixed Uiso
 At 1.2 times of:
  All C(H) groups
 At 1.5 times of:
  All C(H,H,H) groups, All O(H,H) groups
2.a Free rotating group:
 O14(H14a,H14b)
2.b Aromatic/amide H refined with riding coordinates:
 C12(H12), C8(H8), C7(H7), C4(H4), C16(H16), C5(H5), C15(H15), C13(H13)
2.c Idealised Me refined as rotating group:
 C1(H1a,H1b,H1c), C9(H9a,H9b,H9c), C2(H2a,H2b,H2c), C10(H10a,H10b,H10c)
;
_olex2_submission_special_instructions 'No special instructions were received'
_oxdiff_exptl_absorpt_empirical_details
;
Empirical correction (ABSPACK) includes:
- Absorption correction using spherical harmonics
- Frame scaling
;
_oxdiff_exptl_absorpt_empirical_full_max 1.268
_oxdiff_exptl_absorpt_empirical_full_min 0.647

loop_
_space_group_symop_id
_space_group_symop_operation_xyz
1 x,y,z
2 -x,y+1/2,-z+1/2
3 -x,-y,-z
4 x,-y-1/2,z-1/2

loop_
_atom_site_label
_atom_site_type_symbol
_atom_site_fract_x
_atom_site_fract_y
_atom_site_fract_z
_atom_site_U_iso_or_equiv
_atom_site_adp_type
_atom_site_occupancy
_atom_site_refinement_flags_posn
Mo1 Mo 0.25776(3) 0.44804(2) 0.18363(4) 0.01478(11) Uani 1.000000 .
Mo3 Mo -0.16744(3) 0.40555(2) -0.07277(4) 0.01464(11) Uani 1.000000 .
Mo2 Mo 0.04865(3) 0.45004(2) -0.10568(4) 0.01250(11) Uani 1.000000 .
Mo4 Mo -0.03830(3) 0.59651(2) -0.21271(4) 0.01419(11) Uani 1.000000 .
Cl1 Cl 0.57345(12) 0.20907(9) 0.03382(16) 0.0403(4) Uani 1.000000 .
S1 S 0.15784(12) 0.17074(7) 0.14351(14) 0.0279(3) Uani 1.000000 .
Cl2 Cl 0.54153(12) 0.36683(9) -0.07415(15) 0.0384(4) Uani 1.000000 .
S2 S 0.27186(11) 0.59790(8) -0.40207(13) 0.0247(3) Uani 1.000000 .
O7 O 0.0869(3) 0.49624(17) 0.1121(3) 0.0156(8) Uani 1.000000 .
O8 O -0.2053(3) 0.34440(18) 0.0129(3) 0.0214(8) Uani 1.000000 .
O1 O 0.2887(3) 0.48060(18) 0.3400(3) 0.0214(8) Uani 1.000000 .
O4 O 0.2686(2) 0.52824(17) 0.0884(3) 0.0159(8) Uani 1.000000 .
O13 O 0.0872(3) 0.54174(17) -0.1345(3) 0.0149(8) Uani 1.000000 .
O11 O 0.0133(3) 0.67201(18) -0.2280(3) 0.0216(8) Uani 1.000000 .
O2 O 0.3638(3) 0.40382(18) 0.1830(3) 0.0235(9) Uani 1.000000 .
O6 O 0.1734(3) 0.41971(17) -0.0334(3) 0.0170(8) Uani 1.000000 .
O3 O 0.1680(3) 0.37615(17) 0.2018(3) 0.0172(8) Uani 1.000000 .
O10 O -0.0172(3) 0.38678(16) -0.0175(3) 0.0153(7) Uani 1.000000 .
C1 C 0.0628(4) 0.2241(3) 0.0386(5) 0.0327(15) Uani 1.000000 .
H1a H 0.0015(10) 0.2216(14) 0.063(2) 0.049(2) Uiso 1.000000 GR
H1b H 0.0876(11) 0.2694(4) 0.048(3) 0.049(2) Uiso 1.000000 GR
H1c H 0.048(2) 0.2103(11) -0.0525(6) 0.049(2) Uiso 1.000000 GR
C9 C 0.2724(5) 0.6614(3) -0.2834(5) 0.0410(18) Uani 1.000000 .
H9a H 0.229(3) 0.6979(10) -0.3276(9) 0.061(3) Uiso 1.000000 GR
H9b H 0.247(3) 0.6432(6) -0.216(2) 0.061(3) Uiso 1.000000 GR
H9c H 0.3412(7) 0.6773(14) -0.242(3) 0.061(3) Uiso 1.000000 GR
C6 C 0.4521(4) 0.2046(3) 0.0538(5) 0.0258(13) Uani 1.000000 .
O5 O 0.0121(3) 0.41860(18) -0.2617(3) 0.0206(8) Uani 1.000000 .
O12 O -0.0739(3) 0.56452(19) -0.3699(3) 0.0222(9) Uani 1.000000 .
C12 C 0.4302(4) 0.5113(3) -0.3373(5) 0.0241(13) Uani 1.000000 .
H12 H 0.4441(4) 0.5303(3) -0.4099(5) 0.0290(15) Uiso 1.000000 R
C8 C 0.3288(5) 0.2464(3) 0.1481(5) 0.0272(13) Uani 1.000000 .
H8 H 0.3061(5) 0.2794(3) 0.1941(5) 0.0327(16) Uiso 1.000000 R
C7 C 0.4207(5) 0.2544(3) 0.1227(6) 0.0290(14) Uani 1.000000 .
H7 H 0.4606(5) 0.2925(3) 0.1515(6) 0.0348(17) Uiso 1.000000 R
C4 C 0.3016(4) 0.1415(3) 0.0310(5) 0.0228(12) Uani 1.000000 .
H4 H 0.2608(4) 0.1040(3) -0.0003(5) 0.0273(15) Uiso 1.000000 R
C2 C 0.1771(5) 0.2106(3) 0.3001(5) 0.0329(15) Uani 1.000000 .
H2a H 0.193(3) 0.2569(5) 0.2937(12) 0.049(2) Uiso 1.000000 GR
H2b H 0.1156(11) 0.2072(17) 0.3240(19) 0.049(2) Uiso 1.000000 GR
H2c H 0.233(2) 0.1891(13) 0.3670(9) 0.049(2) Uiso 1.000000 GR
C3 C 0.2711(4) 0.1895(3) 0.1049(5) 0.0196(12) Uani 1.000000 .
C16 C 0.3258(5) 0.5063(3) -0.1939(5) 0.0316(15) Uani 1.000000 .
H16 H 0.2703(5) 0.5218(3) -0.1700(5) 0.0379(18) Uiso 1.000000 R
C5 C 0.3932(4) 0.1493(3) 0.0037(5) 0.0252(13) Uani 1.000000 .
H5 H 0.4140(4) 0.1178(3) -0.0471(5) 0.0302(16) Uiso 1.000000 R
C14 C 0.4684(4) 0.4327(3) -0.1596(5) 0.0261(13) Uani 1.000000 .
C15 C 0.3866(5) 0.4560(3) -0.1221(5) 0.0330(15) Uani 1.000000 .
H15 H 0.3733(5) 0.4377(3) -0.0487(5) 0.0396(18) Uiso 1.000000 R
C13 C 0.4919(4) 0.4612(3) -0.2657(5) 0.0269(13) Uani 1.000000 .
H13 H 0.5486(4) 0.4466(3) -0.2880(5) 0.0323(16) Uiso 1.000000 R
C10 C 0.1455(4) 0.5654(3) -0.4429(5) 0.0342(15) Uani 1.000000 .
H10a H 0.1327(11) 0.5515(18) -0.3628(7) 0.051(2) Uiso 1.000000 GR
H10b H 0.0971(4) 0.5994(6) -0.487(3) 0.051(2) Uiso 1.000000 GR
H10c H 0.1384(9) 0.5277(12) -0.501(3) 0.051(2) Uiso 1.000000 GR
C11 C 0.3471(4) 0.5338(3) -0.3018(5) 0.0248(13) Uani 1.000000 .
O9 O -0.1970(3) 0.37639(18) -0.2312(3) 0.0216(8) Uani 1.000000 .
O14 O -0.1605(4) 0.2935(2) -0.4233(4) 0.0339(10) Uani 1.000000 .
H14a H -0.179(5) 0.307(2) -0.359(4) 0.0508(16) Uiso 1.000000 G
H14b H -0.154(5) 0.2511(4) -0.420(5) 0.0508(16) Uiso 1.000000 G

loop_
_atom_site_aniso_label
_atom_site_aniso_U_11
_atom_site_aniso_U_22
_atom_site_aniso_U_33
_atom_site_aniso_U_12
_atom_site_aniso_U_13
_atom_site_aniso_U_23
Mo1 0.0153(2) 0.0140(2) 0.0131(2) 0.0004(2) 0.00178(17) 0.00194(18)
Mo3 0.0151(2) 0.0131(2) 0.0147(2) -0.0005(2) 0.00333(17) 0.00036(18)
Mo2 0.0151(2) 0.0126(2) 0.0102(2) 0.00147(19) 0.00450(16) -0.00015(17)
Mo4 0.0170(2) 0.0143(2) 0.0107(2) 0.0021(2) 0.00363(17) 0.00318(18)
Cl1 0.0250(8) 0.0370(9) 0.0610(10) 0.0003(8) 0.0167(7) -0.0112(8)
S1 0.0362(9) 0.0210(8) 0.0329(8) -0.0098(7) 0.0202(7) -0.0081(7)
Cl2 0.0290(8) 0.0418(10) 0.0407(9) 0.0051(8) 0.0059(7) 0.0096(8)
S2 0.0265(8) 0.0279(8) 0.0195(7) -0.0032(7) 0.0068(6) -0.0021(6)
O7 0.0172(19) 0.017(2) 0.0122(16) 0.0059(17) 0.0047(14) 0.0037(15)
O8 0.018(2) 0.016(2) 0.027(2) 0.0002(18) 0.0031(15) 0.0055(17)
O1 0.026(2) 0.016(2) 0.0201(18) -0.0023(18) 0.0043(15) 0.0013(16)
O4 0.0101(18) 0.020(2) 0.0163(17) 0.0010(16) 0.0030(13) 0.0025(16)
O13 0.0131(18) 0.020(2) 0.0134(17) 0.0018(17) 0.0064(14) 0.0028(15)
O11 0.026(2) 0.018(2) 0.0212(19) 0.0019(19) 0.0094(16) 0.0042(16)
O2 0.021(2) 0.021(2) 0.026(2) -0.0013(18) 0.0049(16) 0.0027(17)
O6 0.0173(19) 0.017(2) 0.0184(18) -0.0014(17) 0.0085(14) -0.0001(15)
O3 0.020(2) 0.0157(19) 0.0152(17) 0.0010(17) 0.0049(14) 0.0052(15)
O10 0.0198(19) 0.0124(18) 0.0135(17) 0.0014(17) 0.0050(14) 0.0005(15)
C1 0.030(3) 0.049(4) 0.023(3) -0.001(3) 0.014(3) -0.009(3)
C9 0.060(5) 0.035(4) 0.021(3) 0.001(4) 0.005(3) -0.014(3)
C6 0.021(3) 0.028(3) 0.026(3) -0.000(3) 0.005(2) -0.004(3)
O5 0.023(2) 0.023(2) 0.0153(18) 0.0029(18) 0.0049(15) -0.0021(16)
O12 0.026(2) 0.026(2) 0.0124(18) -0.0007(19) 0.0034(15) 0.0005(16)
C12 0.022(3) 0.033(3) 0.021(3) -0.004(3) 0.012(2) 0.000(3)
C8 0.031(3) 0.019(3) 0.035(3) 0.002(3) 0.014(3) -0.005(3)
C7 0.029(3) 0.014(3) 0.042(4) -0.007(3) 0.009(3) -0.009(3)
C4 0.026(3) 0.018(3) 0.021(3) -0.005(3) 0.003(2) -0.001(2)
C2 0.059(5) 0.021(3) 0.024(3) -0.000(3) 0.021(3) -0.001(3)
C3 0.023(3) 0.021(3) 0.014(3) 0.000(3) 0.006(2) -0.002(2)
C16 0.026(3) 0.049(4) 0.020(3) 0.000(3) 0.009(2) 0.000(3)
C5 0.026(3) 0.029(3) 0.018(3) -0.001(3) 0.004(2) -0.007(2)
C14 0.014(3) 0.032(3) 0.026(3) -0.006(3) -0.003(2) -0.004(3)
C15 0.034(4) 0.045(4) 0.019(3) 0.001(3) 0.006(2) 0.005(3)
C13 0.018(3) 0.040(4) 0.025(3) -0.012(3) 0.010(2) -0.010(3)
C10 0.024(3) 0.036(4) 0.032(3) -0.001(3) -0.007(2) 0.002(3)
C11 0.023(3) 0.031(3) 0.019(3) -0.004(3) 0.004(2) -0.002(3)
O9 0.024(2) 0.020(2) 0.0193(19) 0.0015(18) 0.0049(15) -0.0042(16)
O14 0.052(3) 0.018(2) 0.042(3) 0.006(2) 0.029(2) 0.001(2)

loop_
_atom_type_symbol
_atom_type_scat_dispersion_real
_atom_type_scat_dispersion_imag
_atom_type_scat_Cromer_Mann_a1
_atom_type_scat_Cromer_Mann_a2
_atom_type_scat_Cromer_Mann_a3
_atom_type_scat_Cromer_Mann_a4
_atom_type_scat_Cromer_Mann_b1
_atom_type_scat_Cromer_Mann_b2
_atom_type_scat_Cromer_Mann_b3
_atom_type_scat_Cromer_Mann_b4
_atom_type_scat_Cromer_Mann_c
_atom_type_scat_source
_atom_type_scat_dispersion_source
C 0.00347 0.00161 2.31000 1.02000 1.58860 0.86500 20.84390 10.20750 0.56870 51.65120 0.215599998832 'International Tables Volume C Table 6.1.1.4 (pp. 500-502)' 'Henke, Gullikson and Davis, At. Data and Nucl. Data Tables, 1993, 54, 2'
Cl 0.14873 0.16029 11.46040 7.19640 6.25560 1.64550 0.01040 1.16620 18.51940 47.77840 -9.55739974976 'International Tables Volume C Table 6.1.1.4 (pp. 500-502)' 'Henke, Gullikson and Davis, At. Data and Nucl. Data Tables, 1993, 54, 2'
H 0.00000 0.00000 0.49300 0.32291 0.14019 0.04081 10.51090 26.12570 3.14236 57.79970 0.0030380000826 'International Tables Volume C Table 6.1.1.4 (pp. 500-502)' 'Henke, Gullikson and Davis, At. Data and Nucl. Data Tables, 1993, 54, 2'
Mo -1.68402 0.70339 3.70250 17.23560 12.88760 3.74290 0.27720 1.09580 11.00400 61.65840 4.38749980927 'International Tables Volume C Table 6.1.1.4 (pp. 500-502)' 'Henke, Gullikson and Davis, At. Data and Nucl. Data Tables, 1993, 54, 2'
O 0.01158 0.00611 3.04850 2.28680 1.54630 0.86700 13.27710 5.70110 0.32390 32.90890 0.250800013542 'International Tables Volume C Table 6.1.1.4 (pp. 500-502)' 'Henke, Gullikson and Davis, At. Data and Nucl. Data Tables, 1993, 54, 2'
S 0.12424 0.12443 6.90530 5.20340 1.43790 1.58630 1.46790 22.21510 0.25360 56.17200 0.866900026798 'International Tables Volume C Table 6.1.1.4 (pp. 500-502)' 'Henke, Gullikson and Davis, At. Data and Nucl. Data Tables, 1993, 54, 2'

loop_
_exptl_crystal_face_index_h
_exptl_crystal_face_index_k
_exptl_crystal_face_index_l
_exptl_crystal_face_perp_dist
17 8 2 0.0608
-17 -8 -2 0.0608
-4 -14 13 0.0933
-7 26 4 0.0625
18 -10 -3 0.0795
-17 7 -2 0.0582
-7 -6 15 0.1000
-1 26 -5 0.0732
-11 -12 -7 0.0712
14 15 -10 0.1188
5 -13 -13 0.1037
1 -28 -2 0.1050
14 -13 4 0.0679
18 9 0 0.0494

loop_
_geom_angle_atom_site_label_1
_geom_angle_atom_site_label_2
_geom_angle_atom_site_label_3
_geom_angle
_geom_angle_site_symmetry_1
_geom_angle_site_symmetry_3
_geom_angle_publ_flag
O1 Mo1 O7 93.84(14) . . ?
O4 Mo1 O7 74.73(12) . . ?
O4 Mo1 O1 98.92(15) . . ?
O2 Mo1 O7 161.42(14) . . ?
O2 Mo1 O1 104.72(17) . . ?
O2 Mo1 O4 102.62(15) . . ?
O6 Mo1 O7 69.89(11) . . ?
O6 Mo1 O1 163.73(15) . . ?
O6 Mo1 O4 77.23(13) . . ?
O6 Mo1 O2 91.55(14) . . ?
O3 Mo1 O7 74.98(13) . . ?
O3 Mo1 O1 98.89(15) . . ?
O3 Mo1 O4 145.66(14) . . ?
O3 Mo1 O2 100.91(16) . . ?
O3 Mo1 O6 77.47(12) . . ?
O8 Mo3 O7 159.25(14) . 3_565 ?
O4 Mo3 O7 77.12(13) 3_565 3_565 ?
O4 Mo3 O8 101.91(16) 3_565 . ?
O13 Mo3 O7 71.77(11) 3_565 3_565 ?
O13 Mo3 O8 87.50(14) 3_565 . ?
O13 Mo3 O4 83.19(13) 3_565 3_565 ?
O10 Mo3 O7 72.90(13) . 3_565 ?
O10 Mo3 O8 100.04(15) . . ?
O10 Mo3 O4 145.36(14) . 3_565 ?
O10 Mo3 O13 71.32(12) . 3_565 ?
O9 Mo3 O7 95.03(14) . 3_565 ?
O9 Mo3 O8 105.30(17) . . ?
O9 Mo3 O4 102.57(16) . 3_565 ?
O9 Mo3 O13 164.28(14) . 3_565 ?
O9 Mo3 O10 97.03(15) . . ?
O13 Mo2 O7 78.56(12) . . ?
O13 Mo2 O7 78.59(13) . 3_565 ?
O6 Mo2 O7 80.16(13) . . ?
O6 Mo2 O7 156.01(13) . 3_565 ?
O6 Mo2 O13 96.62(15) . . ?
O10 Mo2 O7 77.31(12) . . ?
O10 Mo2 O7 78.82(13) . 3_565 ?
O10 Mo2 O13 150.23(13) . . ?
O10 Mo2 O6 96.17(15) . . ?
O5 Mo2 O7 175.66(15) . . ?
O5 Mo2 O7 99.97(15) . 3_565 ?
O5 Mo2 O13 101.89(15) . . ?
O5 Mo2 O6 104.02(16) . . ?
O5 Mo2 O10 100.90(15) . . ?
O13 Mo4 O7 73.20(12) . 3_565 ?
O11 Mo4 O7 159.57(14) . 3_565 ?
O11 Mo4 O13 101.23(16) . . ?
O3 Mo4 O7 77.83(13) 3_565 3_565 ?
O3 Mo4 O13 146.97(13) 3_565 . ?
O3 Mo4 O11 100.39(16) 3_565 . ?
O10 Mo4 O7 71.51(11) 3_565 3_565 ?
O10 Mo4 O13 72.14(12) 3_565 . ?
O10 Mo4 O11 88.06(14) 3_565 . ?
O10 Mo4 O3 83.97(12) 3_565 3_565 ?
O12 Mo4 O7 96.52(14) . 3_565 ?
O12 Mo4 O13 98.06(15) . . ?
O12 Mo4 O11 103.77(16) . . ?
O12 Mo4 O3 100.69(16) . 3_565 ?
O12 Mo4 O10 166.12(15) . 3_565 ?
C2 S1 C1 100.0(3) . . ?
C3 S1 C1 104.7(3) . . ?
C3 S1 C2 103.9(3) . . ?
C10 S2 C9 102.4(3) . . ?
C11 S2 C9 102.8(3) . . ?
C11 S2 C10 102.7(3) . . ?
Mo3 O7 Mo1 85.50(11) 3_565 . ?
Mo2 O7 Mo1 92.27(11) . . ?
Mo2 O7 Mo1 163.57(15) 3_565 . ?
Mo2 O7 Mo3 96.98(11) . 3_565 ?
Mo2 O7 Mo3 91.83(12) 3_565 3_565 ?
Mo4 O7 Mo1 86.19(11) 3_565 . ?
Mo4 O7 Mo3 163.70(15) 3_565 3_565 ?
Mo4 O7 Mo2 97.34(13) 3_565 . ?
Mo4 O7 Mo2 92.19(12) 3_565 3_565 ?
Mo3 O4 Mo1 116.72(16) 3_565 . ?
Mo2 O13 Mo3 109.94(13) . 3_565 ?
Mo4 O13 Mo3 103.11(14) . 3_565 ?
Mo4 O13 Mo2 109.73(16) . . ?
Mo2 O6 Mo1 117.68(16) . . ?
Mo4 O3 Mo1 115.59(17) 3_565 . ?
Mo2 O10 Mo3 109.49(15) . . ?
Mo4 O10 Mo3 103.94(13) 3_565 . ?
Mo4 O10 Mo2 111.07(15) 3_565 . ?
H1a C1 S1 109.5 . . ?
H1b C1 S1 109.5 . . ?
H1b C1 H1a 109.5 . . ?
H1c C1 S1 109.5 . . ?
H1c C1 H1a 109.5 . . ?
H1c C1 H1b 109.5 . . ?
H9a C9 S2 109.5 . . ?
H9b C9 S2 109.5 . . ?
H9b C9 H9a 109.5 . . ?
H9c C9 S2 109.5 . . ?
H9c C9 H9a 109.5 . . ?
H9c C9 H9b 109.5 . . ?
C7 C6 Cl1 120.0(5) . . ?
C5 C6 Cl1 117.5(4) . . ?
C5 C6 C7 122.5(5) . . ?
C13 C12 H12 119.9(3) . . ?
C11 C12 H12 119.9(3) . . ?
C11 C12 C13 120.2(5) . . ?
C7 C8 H8 120.1(3) . . ?
C3 C8 H8 120.1(3) . . ?
C3 C8 C7 119.8(5) . . ?
C8 C7 C6 118.7(5) . . ?
H7 C7 C6 120.6(4) . . ?
H7 C7 C8 120.6(3) . . ?
C3 C4 H4 120.0(3) . . ?
C5 C4 H4 120.0(3) . . ?
C5 C4 C3 120.0(5) . . ?
H2a C2 S1 109.5 . . ?
H2b C2 S1 109.5 . . ?
H2b C2 H2a 109.5 . . ?
H2c C2 S1 109.5 . . ?
H2c C2 H2a 109.5 . . ?
H2c C2 H2b 109.5 . . ?
C8 C3 S1 123.7(4) . . ?
C4 C3 S1 115.6(4) . . ?
C4 C3 C8 120.7(5) . . ?
C15 C16 H16 120.1(3) . . ?
C11 C16 H16 120.1(4) . . ?
C11 C16 C15 119.8(5) . . ?
C4 C5 C6 118.2(5) . . ?
H5 C5 C6 120.9(3) . . ?
H5 C5 C4 120.9(3) . . ?
C15 C14 Cl2 119.7(4) . . ?
C13 C14 Cl2 119.3(4) . . ?
C13 C14 C15 121.1(6) . . ?
C14 C15 C16 119.6(5) . . ?
H15 C15 C16 120.2(3) . . ?
H15 C15 C14 120.2(3) . . ?
C14 C13 C12 118.8(5) . . ?
H13 C13 C12 120.6(3) . . ?
H13 C13 C14 120.6(3) . . ?
H10a C10 S2 109.5 . . ?
H10b C10 S2 109.5 . . ?
H10b C10 H10a 109.5 . . ?
H10c C10 S2 109.5 . . ?
H10c C10 H10a 109.5 . . ?
H10c C10 H10b 109.5 . . ?
C12 C11 S2 116.4(4) . . ?
C16 C11 S2 123.1(4) . . ?
C16 C11 C12 120.5(5) . . ?
H14b O14 H14a 109.5 . . ?

loop_
_geom_bond_atom_site_label_1
_geom_bond_atom_site_label_2
_geom_bond_distance
_geom_bond_site_symmetry_2
_geom_bond_publ_flag
Mo1 O7 2.426(3) . ?
Mo1 O1 1.701(3) . ?
Mo1 O4 1.923(3) . ?
Mo1 O2 1.706(4) . ?
Mo1 O6 2.288(3) . ?
Mo1 O3 1.943(3) . ?
Mo3 O7 2.354(3) 3_565 ?
Mo3 O8 1.699(3) . ?
Mo3 O4 1.888(3) 3_565 ?
Mo3 O13 2.364(3) 3_565 ?
Mo3 O10 1.994(3) . ?
Mo3 O9 1.697(3) . ?
Mo2 O7 2.381(3) . ?
Mo2 O7 2.133(3) 3_565 ?
Mo2 O13 1.957(3) . ?
Mo2 O6 1.748(3) . ?
Mo2 O10 1.957(3) . ?
Mo2 O5 1.686(3) . ?
Mo4 O7 2.338(3) 3_565 ?
Mo4 O13 1.986(3) . ?
Mo4 O11 1.696(4) . ?
Mo4 O3 1.905(3) 3_565 ?
Mo4 O10 2.333(3) 3_565 ?
Mo4 O12 1.701(3) . ?
Cl1 C6 1.751(6) . ?
S1 C1 1.775(6) . ?
S1 C2 1.781(5) . ?
S1 C3 1.772(5) . ?
Cl2 C14 1.726(6) . ?
S2 C9 1.784(5) . ?
S2 C10 1.774(6) . ?
S2 C11 1.769(6) . ?
C1 H1a 0.9600 . ?
C1 H1b 0.9600 . ?
C1 H1c 0.9600 . ?
C9 H9a 0.9600 . ?
C9 H9b 0.9600 . ?
C9 H9c 0.9600 . ?
C6 C7 1.381(7) . ?
C6 C5 1.373(7) . ?
C12 H12 0.9300 . ?
C12 C13 1.373(8) . ?
C12 C11 1.388(7) . ?
C8 H8 0.9300 . ?
C8 C7 1.383(8) . ?
C8 C3 1.378(7) . ?
C7 H7 0.9300 . ?
C4 H4 0.9300 . ?
C4 C3 1.386(7) . ?
C4 C5 1.388(7) . ?
C2 H2a 0.9600 . ?
C2 H2b 0.9600 . ?
C2 H2c 0.9600 . ?
C16 H16 0.9300 . ?
C16 C15 1.370(8) . ?
C16 C11 1.382(7) . ?
C5 H5 0.9300 . ?
C14 C15 1.388(8) . ?
C14 C13 1.387(7) . ?
C15 H15 0.9300 . ?
C13 H13 0.9300 . ?
C10 H10a 0.9600 . ?
C10 H10b 0.9600 . ?
C10 H10c 0.9600 . ?
O14 H14a 0.8500 . ?
O14 H14b 0.8498 . ?

loop_
_geom_hbond_atom_site_label_D
_geom_hbond_atom_site_label_H
_geom_hbond_atom_site_label_A
_geom_hbond_distance_DH
_geom_hbond_distance_HA
_geom_hbond_distance_DA
_geom_hbond_angle_DHA
_geom_hbond_site_symmetry_A
O14 H14a O9 0.8500 2.00(2) 2.789(5) 154(5) .
O14 H14b O8 0.8498 2.08(3) 2.855(5) 152(7) 4_565

loop_
_exptl_oxdiff_crystal_face_indexfrac_h
_exptl_oxdiff_crystal_face_indexfrac_k
_exptl_oxdiff_crystal_face_indexfrac_l
_exptl_oxdiff_crystal_face_x
_exptl_oxdiff_crystal_face_y
_exptl_oxdiff_crystal_face_z
17.0262 7.9760 1.9842 -0.6221 -0.8072 0.0646
-17.0262 -7.9760 -1.9842 0.6221 0.8072 -0.0646
-4.0029 -14.0004 12.9836 -0.2328 0.1952 0.9579
-7.0163 26.0147 4.0543 0.7884 -0.6210 0.0622
18.0311 -10.0279 -3.0468 -0.9730 -0.2013 -0.1231
-17.0292 7.0271 -1.9597 0.9201 0.3812 -0.1804
-7.0093 -5.9949 15.0017 0.0397 0.0111 1.0275
-1.0071 26.0082 -4.9557 0.6125 -0.5815 -0.5269
-11.0160 -11.9843 -7.0008 0.3257 0.8597 -0.3617
14.0192 14.9850 -9.9990 -0.2255 -0.6106 -0.7722
5.0099 -13.0066 -13.0295 -0.3482 0.5405 -0.7497
1.0070 -28.0067 -2.0474 -0.5803 0.8144 0.0853
14.0256 -13.0245 3.9549 -0.9256 -0.1676 0.3581
18.0275 8.9752 -0.0158 -0.6265 -0.8165 -0.0739
